data_4076640
loop_
_publ_author_name
'Jenny, Titus A.'
'Huber, Vroni'
'Ma, Liqian'
'Raemy, Jacques'
'Zeller, David'
'Stoeckli-Evans, Helen'

_publ_section_title
;
 Synthesis, X-ray Structure, and Reactivity of Phosphine-Substituted Iron
 Carbonyl Complexes Containing\s-Alkyl&#x2212;\p-Allyl Ligands
;
_journal_issue 12
_journal_name_full Organometallics
_journal_page_first 2504
_journal_paper_doi 10.1021/om010781s
_journal_volume 21
_journal_year 2002
_chemical_formula_sum 'C30 H31 Fe O2 P'
_chemical_formula_weight 510.37
_chemical_name_systematic
;
 ?
;
_space_group_IT_number 1
_symmetry_cell_setting triclinic
_symmetry_space_group_name_Hall 'P 1'
_symmetry_space_group_name_H-M 'P 1'
_atom_sites_solution_hydrogens geom
_atom_sites_solution_primary direct
_atom_sites_solution_secondary difmap
_audit_creation_method SHELXL-97
_cell_angle_alpha 84.36(5)
_cell_angle_beta 86.95(3)
_cell_angle_gamma 89.22(2)
_cell_formula_units_Z 2
_cell_length_a 8.617(3)
_cell_length_b 9.591(3)
_cell_length_c 15.899(7)
_cell_measurement_reflns_used 23
_cell_measurement_temperature 293(2)
_cell_measurement_theta_max 17.50
_cell_measurement_theta_min 15.00
_cell_volume 1305.7(8)
_computing_cell_refinement 'STADI4 (Stoe STADI4 Software, 1997)'
_computing_data_collection 'STADI4 (Stoe STADI4 Software, 1997)'
_computing_data_reduction 'X-RED (Stoe STADI4 Software, 1997)'
_computing_molecular_graphics 'PLATON99 (Spek, 1990)'
_computing_publication_material 'SHELXL-97 (Sheldrick, 1997)'
_computing_structure_refinement 'SHELXL-97 (Sheldrick, 1997)'
_computing_structure_solution 'SHELXS-97 (Sheldrick, 1990)'
_diffrn_ambient_temperature 293(2)
_diffrn_measured_fraction_theta_full 0.997
_diffrn_measured_fraction_theta_max 0.997
_diffrn_measurement_device_type 'STOE AED2 4-circle'
_diffrn_measurement_method 2\q/\w
_diffrn_radiation_monochromator graphite
_diffrn_radiation_source 'fine-focus sealed tube'
_diffrn_radiation_type MoK\a
_diffrn_radiation_wavelength 0.71073
_diffrn_reflns_av_R_equivalents 0.0190
_diffrn_reflns_av_sigmaI/netI 0.0290
_diffrn_reflns_limit_h_max 10
_diffrn_reflns_limit_h_min -10
_diffrn_reflns_limit_k_max 11
_diffrn_reflns_limit_k_min -11
_diffrn_reflns_limit_l_max 18
_diffrn_reflns_limit_l_min 0
_diffrn_reflns_number 5444
_diffrn_reflns_theta_full 25.00
_diffrn_reflns_theta_max 25.00
_diffrn_reflns_theta_min 2.13
_diffrn_standards_decay_% 5
_diffrn_standards_interval_time 60
_diffrn_standards_number 4
_exptl_absorpt_coefficient_mu 0.663
_exptl_absorpt_correction_type none
_exptl_crystal_colour yellow
_exptl_crystal_density_diffrn 1.298
_exptl_crystal_density_method 'not measured'
_exptl_crystal_description plate
_exptl_crystal_F_000 536
_exptl_crystal_size_max 0.75
_exptl_crystal_size_mid 0.38
_exptl_crystal_size_min 0.15
_refine_diff_density_max 0.803
_refine_diff_density_min -0.381
_refine_diff_density_rms 0.075
_refine_ls_abs_structure_details 'Flack H D (1983), Acta Cryst. A39, 876-881'
_refine_ls_abs_structure_Flack 0.00(2)
_refine_ls_extinction_method none
_refine_ls_goodness_of_fit_ref 1.100
_refine_ls_hydrogen_treatment mixed
_refine_ls_matrix_type full
_refine_ls_number_parameters 619
_refine_ls_number_reflns 4583
_refine_ls_number_restraints 3
_refine_ls_restrained_S_all 1.100
_refine_ls_R_factor_all 0.0646
_refine_ls_R_factor_gt 0.0486
_refine_ls_shift/su_max 0.000
_refine_ls_shift/su_mean 0.000
_refine_ls_structure_factor_coef Fsqd
_refine_ls_weighting_details 'calc w=1/[\s^2^(Fo^2^)+(0.0947P)^2^+0.5667P] where P=(Fo^2^+2Fc^2^)/3'
_refine_ls_weighting_scheme calc
_refine_ls_wR_factor_gt 0.1258
_refine_ls_wR_factor_ref 0.1417
_reflns_number_gt 3943
_reflns_number_total 4583
_reflns_threshold_expression I>2sigma(I)
_cod_data_source_file om010781s.cif
_cod_data_source_block compound_2
_cod_depositor_comments
;
The following automatic conversions were performed:
'_atom_site_symetry_multiplicity' tag replaced with
'_atom_site_symmetry_multiplicity'.

Automatic conversion script
Id: cif_correct_tags 1440 2010-10-19 06:21:57Z saulius 
;
_cod_database_code 4076640

loop_
_symmetry_equiv_pos_as_xyz
'x, y, z'

loop_
_atom_site_label
_atom_site_type_symbol
_atom_site_fract_x
_atom_site_fract_y
_atom_site_fract_z
_atom_site_U_iso_or_equiv
_atom_site_adp_type
_atom_site_occupancy
_atom_site_symmetry_multiplicity
_atom_site_calc_flag
_atom_site_refinement_flags
Fe1 Fe 0.88272(8) 0.11613(8) -0.04498(5) 0.0407(2) Uani 1 1 d .
P1 P 0.80167(18) 0.22611(16) 0.06751(10) 0.0393(4) Uani 1 1 d .
O1 O 0.8724(11) 0.3789(9) -0.1554(6) 0.113(3) Uani 1 1 d .
O2 O 0.5925(8) 0.0236(10) -0.1033(4) 0.091(2) Uani 1 1 d .
C1 C 0.8710(10) -0.0756(8) 0.0315(5) 0.0530(19) Uani 1 1 d .
H1B H 0.8627 -0.0609 0.0911 0.064 Uiso 1 1 calc R
H1A H 0.7834 -0.1306 0.0184 0.064 Uiso 1 1 calc R
C2 C 1.0244(10) -0.1461(8) 0.0084(5) 0.0586(19) Uani 1 1 d .
H2A H 1.0316 -0.2397 0.0389 0.070 Uiso 1 1 calc R
C3 C 1.1456(10) -0.0501(9) 0.0365(5) 0.062(2) Uani 1 1 d .
H3B H 1.1294 -0.0408 0.0965 0.074 Uiso 1 1 calc R
H3A H 1.2487 -0.0890 0.0266 0.074 Uiso 1 1 calc R
C4 C 1.1320(8) 0.0920(8) -0.0133(5) 0.0529(17) Uani 1 1 d .
H4 H 1.1363 0.1735 0.0136 0.063 Uiso 1 1 calc R
C5 C 1.1130(8) 0.0989(8) -0.0998(5) 0.0518(17) Uani 1 1 d .
C6 C 1.0240(8) -0.0042(8) -0.1276(4) 0.0497(16) Uani 1 1 d .
H6 H 0.9568 0.0179 -0.1709 0.060 Uiso 1 1 calc R
C7 C 1.0364(9) -0.1545(8) -0.0870(5) 0.0563(18) Uani 1 1 d .
C8 C 1.1880(13) 0.2157(10) -0.1583(7) 0.087(3) Uani 1 1 d .
H8C H 1.2945 0.1915 -0.1714 0.131 Uiso 1 1 calc R
H8B H 1.1839 0.3008 -0.1311 0.131 Uiso 1 1 calc R
H8A H 1.1334 0.2289 -0.2096 0.131 Uiso 1 1 calc R
C9 C 1.1926(12) -0.2150(11) -0.1178(6) 0.077(3) Uani 1 1 d .
H9C H 1.1933 -0.2196 -0.1779 0.116 Uiso 1 1 calc R
H9B H 1.2068 -0.3074 -0.0900 0.116 Uiso 1 1 calc R
H9A H 1.2753 -0.1558 -0.1049 0.116 Uiso 1 1 calc R
C10 C 0.9076(14) -0.2455(12) -0.1156(8) 0.086(3) Uani 1 1 d .
H10C H 0.9179 -0.2476 -0.1759 0.130 Uiso 1 1 calc R
H10B H 0.8079 -0.2067 -0.1003 0.130 Uiso 1 1 calc R
H10A H 0.9164 -0.3390 -0.0885 0.130 Uiso 1 1 calc R
C11 C 0.7069(9) 0.0641(10) -0.0804(5) 0.060(2) Uani 1 1 d .
C12 C 0.8817(11) 0.2759(10) -0.1107(6) 0.065(2) Uani 1 1 d .
C13 C 0.6887(8) 0.3903(8) 0.0494(5) 0.0492(16) Uani 1 1 d .
C14 C 0.5968(9) 0.4114(10) -0.0194(6) 0.065(2) Uani 1 1 d .
H14A H 0.5910 0.3420 -0.0560 0.078 Uiso 1 1 calc R
C15 C 0.5121(11) 0.5363(12) -0.0345(7) 0.085(3) Uani 1 1 d .
H15A H 0.4516 0.5511 -0.0813 0.102 Uiso 1 1 calc R
C16 C 0.5201(11) 0.6373(10) 0.0216(8) 0.082(3) Uani 1 1 d .
H16A H 0.4665 0.7217 0.0119 0.098 Uiso 1 1 calc R
C17 C 0.6041(11) 0.6139(9) 0.0892(8) 0.078(3) Uani 1 1 d .
H17A H 0.6061 0.6812 0.1273 0.094 Uiso 1 1 calc R
C18 C 0.6881(10) 0.4925(9) 0.1038(6) 0.063(2) Uani 1 1 d .
H18A H 0.7460 0.4792 0.1517 0.076 Uiso 1 1 calc R
C19 C 0.6735(8) 0.1355(7) 0.1523(4) 0.0426(14) Uani 1 1 d .
C20 C 0.6689(10) 0.1689(9) 0.2350(5) 0.0568(18) Uani 1 1 d .
H20A H 0.7342 0.2377 0.2501 0.068 Uiso 1 1 calc R
C21 C 0.5678(11) 0.1008(9) 0.2955(5) 0.065(2) Uani 1 1 d .
H21A H 0.5665 0.1236 0.3511 0.078 Uiso 1 1 calc R
C22 C 0.4699(10) 0.0002(8) 0.2744(5) 0.061(2) Uani 1 1 d .
H22A H 0.4031 -0.0463 0.3154 0.074 Uiso 1 1 calc R
C23 C 0.4713(9) -0.0309(8) 0.1924(5) 0.0590(19) Uani 1 1 d .
H23A H 0.4039 -0.0983 0.1777 0.071 Uiso 1 1 calc R
C24 C 0.5718(9) 0.0365(8) 0.1303(5) 0.0527(16) Uani 1 1 d .
H24A H 0.5705 0.0150 0.0745 0.063 Uiso 1 1 calc R
C25 C 0.9681(8) 0.2838(8) 0.1216(5) 0.0494(16) Uani 1 1 d .
C26 C 1.0488(10) 0.4020(10) 0.0842(7) 0.068(2) Uani 1 1 d .
H26A H 1.0088 0.4570 0.0388 0.082 Uiso 1 1 calc R
C27 C 1.1887(14) 0.4357(15) 0.1156(10) 0.100(4) Uani 1 1 d .
H27A H 1.2397 0.5161 0.0919 0.120 Uiso 1 1 calc R
C28 C 1.2520(13) 0.358(2) 0.1776(12) 0.118(6) Uani 1 1 d .
H28A H 1.3470 0.3834 0.1966 0.141 Uiso 1 1 calc R
C29 C 1.1758(13) 0.2385(15) 0.2151(8) 0.097(4) Uani 1 1 d .
H29A H 1.2204 0.1827 0.2587 0.116 Uiso 1 1 calc R
C30 C 1.0328(10) 0.2029(10) 0.1866(6) 0.068(2) Uani 1 1 d .
H30A H 0.9811 0.1238 0.2119 0.082 Uiso 1 1 calc R
Fe2 Fe 0.41791(9) 0.69204(8) 0.59651(6) 0.0423(3) Uani 1 1 d .
P2 P 0.35650(19) 0.58623(17) 0.48319(11) 0.0432(4) Uani 1 1 d .
O21 O 0.1156(8) 0.7888(10) 0.6578(5) 0.097(2) Uani 1 1 d .
O22 O 0.3887(13) 0.4285(10) 0.7048(6) 0.123(4) Uani 1 1 d .
C51 C 0.4172(11) 0.8844(9) 0.5233(6) 0.056(2) Uani 1 1 d .
H51B H 0.4177 0.8719 0.4634 0.067 Uiso 1 1 calc R
H51A H 0.3273 0.9405 0.5383 0.067 Uiso 1 1 calc R
C52 C 0.5676(11) 0.9518(9) 0.5451(5) 0.063(2) Uani 1 1 d .
H52A H 0.5781 1.0459 0.5153 0.076 Uiso 1 1 calc R
C53 C 0.6922(11) 0.8567(10) 0.5141(5) 0.070(2) Uani 1 1 d .
H53B H 0.7937 0.8936 0.5228 0.084 Uiso 1 1 calc R
H53A H 0.6843 0.8494 0.4541 0.084 Uiso 1 1 calc R
C54 C 0.6717(9) 0.7130(9) 0.5634(7) 0.068(2) Uani 1 1 d .
H54 H 0.6812 0.6324 0.5354 0.081 Uiso 1 1 calc R
C55 C 0.6395(9) 0.7031(9) 0.6484(6) 0.0566(19) Uani 1 1 d .
C56 C 0.5438(9) 0.8096(8) 0.6790(4) 0.0511(16) Uani 1 1 d .
H56 H 0.4687 0.7882 0.7224 0.061 Uiso 1 1 calc R
C57 C 0.5651(9) 0.9588(8) 0.6403(5) 0.0554(17) Uani 1 1 d .
C58 C 0.7077(14) 0.5861(11) 0.7041(8) 0.095(4) Uani 1 1 d .
H58C H 0.8092 0.6119 0.7189 0.143 Uiso 1 1 calc R
H58B H 0.7155 0.5035 0.6746 0.143 Uiso 1 1 calc R
H58A H 0.6421 0.5678 0.7546 0.143 Uiso 1 1 calc R
C59 C 0.4302(15) 1.0516(12) 0.6707(8) 0.089(3) Uani 1 1 d .
H59C H 0.4348 1.0576 0.7305 0.134 Uiso 1 1 calc R
H59B H 0.3330 1.0113 0.6594 0.134 Uiso 1 1 calc R
H59A H 0.4388 1.1437 0.6413 0.134 Uiso 1 1 calc R
C60 C 0.7170(11) 1.0143(11) 0.6692(6) 0.075(3) Uani 1 1 d .
H60C H 0.7084 1.0202 0.7292 0.113 Uiso 1 1 calc R
H60B H 0.7370 1.1057 0.6406 0.113 Uiso 1 1 calc R
H60A H 0.8008 0.9519 0.6559 0.113 Uiso 1 1 calc R
C61 C 0.2367(10) 0.7461(12) 0.6345(6) 0.068(2) Uani 1 1 d .
C62 C 0.4072(13) 0.5278(11) 0.6622(6) 0.072(3) Uani 1 1 d .
C63 C 0.2402(9) 0.4248(8) 0.5019(5) 0.0518(18) Uani 1 1 d .
C64 C 0.2542(10) 0.3190(8) 0.4490(6) 0.0607(19) Uani 1 1 d .
H64A H 0.3228 0.3292 0.4017 0.073 Uiso 1 1 calc R
C65 C 0.1676(11) 0.1982(9) 0.4653(7) 0.071(2) Uani 1 1 d .
H65A H 0.1801 0.1267 0.4300 0.085 Uiso 1 1 calc R
C66 C 0.0643(12) 0.1842(10) 0.5331(7) 0.079(3) Uani 1 1 d .
H66A H 0.0076 0.1021 0.5446 0.095 Uiso 1 1 calc R
C67 C 0.0431(10) 0.2883(11) 0.5840(7) 0.078(3) Uani 1 1 d .
H67A H -0.0310 0.2786 0.6288 0.093 Uiso 1 1 calc R
C68 C 0.1318(10) 0.4113(10) 0.5699(6) 0.069(2) Uani 1 1 d .
H68A H 0.1180 0.4822 0.6056 0.083 Uiso 1 1 calc R
C69 C 0.5310(9) 0.5280(8) 0.4253(5) 0.0561(18) Uani 1 1 d .
C70 C 0.6016(10) 0.6122(10) 0.3587(7) 0.071(2) Uani 1 1 d .
H70A H 0.5512 0.6933 0.3373 0.085 Uiso 1 1 calc R
C71 C 0.7457(13) 0.5778(15) 0.3233(8) 0.096(4) Uani 1 1 d .
H71A H 0.7915 0.6353 0.2786 0.115 Uiso 1 1 calc R
C72 C 0.8194(13) 0.4598(19) 0.3544(11) 0.113(5) Uani 1 1 d .
H72A H 0.9152 0.4360 0.3298 0.135 Uiso 1 1 calc R
C73 C 0.7542(13) 0.3722(15) 0.4231(11) 0.107(5) Uani 1 1 d .
H73A H 0.8070 0.2926 0.4449 0.128 Uiso 1 1 calc R
C74 C 0.6069(10) 0.4080(10) 0.4581(7) 0.071(2) Uani 1 1 d .
H74A H 0.5608 0.3513 0.5030 0.085 Uiso 1 1 calc R
C75 C 0.2385(8) 0.6793(7) 0.4019(5) 0.0462(15) Uani 1 1 d .
C76 C 0.1330(8) 0.7827(9) 0.4227(5) 0.0564(18) Uani 1 1 d .
H76A H 0.1254 0.8075 0.4779 0.068 Uiso 1 1 calc R
C77 C 0.0382(9) 0.8500(9) 0.3627(6) 0.0610(19) Uani 1 1 d .
H77A H -0.0322 0.9188 0.3778 0.073 Uiso 1 1 calc R
C78 C 0.0498(10) 0.8138(9) 0.2815(6) 0.066(2) Uani 1 1 d .
H78A H -0.0111 0.8600 0.2408 0.079 Uiso 1 1 calc R
C79 C 0.1497(11) 0.7108(9) 0.2600(5) 0.063(2) Uani 1 1 d .
H79A H 0.1548 0.6860 0.2049 0.076 Uiso 1 1 calc R
C80 C 0.2445(9) 0.6418(8) 0.3193(5) 0.0538(17) Uani 1 1 d .
H80A H 0.3115 0.5709 0.3038 0.065 Uiso 1 1 calc R

loop_
_atom_site_aniso_label
_atom_site_aniso_U_11
_atom_site_aniso_U_22
_atom_site_aniso_U_33
_atom_site_aniso_U_23
_atom_site_aniso_U_13
_atom_site_aniso_U_12
Fe1 0.0392(5) 0.0448(5) 0.0368(5) 0.0008(4) -0.0021(4) 0.0056(4)
P1 0.0379(8) 0.0382(8) 0.0412(8) -0.0016(7) -0.0002(6) 0.0014(6)
O1 0.133(7) 0.091(6) 0.098(6) 0.054(5) 0.036(5) 0.045(5)
O2 0.062(4) 0.147(7) 0.070(4) -0.030(4) -0.019(3) -0.006(4)
C1 0.068(5) 0.041(4) 0.047(4) 0.008(3) 0.001(4) 0.000(3)
C2 0.077(5) 0.045(4) 0.052(4) 0.003(3) -0.010(4) 0.024(4)
C3 0.059(5) 0.081(6) 0.046(4) -0.014(4) -0.012(3) 0.027(4)
C4 0.044(4) 0.053(4) 0.064(5) -0.019(3) -0.002(3) 0.008(3)
C5 0.038(4) 0.060(4) 0.057(4) -0.010(3) 0.008(3) 0.008(3)
C6 0.048(4) 0.061(4) 0.040(3) -0.002(3) -0.005(3) 0.016(3)
C7 0.060(5) 0.051(4) 0.060(4) -0.011(3) -0.009(4) 0.012(3)
C8 0.090(7) 0.062(5) 0.102(8) -0.001(5) 0.048(6) -0.001(5)
C9 0.078(6) 0.088(6) 0.069(5) -0.030(5) -0.004(4) 0.032(5)
C10 0.089(7) 0.077(7) 0.099(8) -0.033(6) -0.008(6) -0.008(5)
C11 0.038(4) 0.089(6) 0.053(4) 0.001(4) -0.012(3) 0.008(4)
C12 0.065(5) 0.066(6) 0.055(5) 0.015(4) 0.017(4) 0.021(4)
C13 0.039(3) 0.049(4) 0.058(4) 0.000(3) 0.003(3) 0.005(3)
C14 0.049(4) 0.068(5) 0.074(5) 0.000(4) 0.000(4) 0.021(4)
C15 0.051(5) 0.103(8) 0.095(7) 0.017(6) 0.000(5) 0.030(5)
C16 0.064(6) 0.060(5) 0.114(8) 0.011(5) 0.018(5) 0.020(4)
C17 0.064(5) 0.051(5) 0.118(8) -0.010(5) 0.002(5) 0.015(4)
C18 0.064(5) 0.053(4) 0.071(5) -0.002(4) 0.003(4) 0.009(4)
C19 0.044(3) 0.043(3) 0.038(3) 0.001(3) 0.002(3) 0.000(3)
C20 0.064(5) 0.058(4) 0.048(4) -0.009(3) 0.004(3) -0.008(4)
C21 0.080(6) 0.070(5) 0.043(4) -0.006(4) 0.012(4) 0.000(4)
C22 0.060(5) 0.059(4) 0.059(5) 0.007(4) 0.021(4) -0.003(4)
C23 0.052(4) 0.056(4) 0.067(5) -0.006(4) 0.011(4) -0.011(3)
C24 0.050(4) 0.057(4) 0.051(4) -0.010(3) 0.006(3) -0.006(3)
C25 0.042(4) 0.049(4) 0.060(4) -0.022(3) -0.002(3) 0.005(3)
C26 0.049(4) 0.069(5) 0.088(6) -0.020(5) 0.009(4) -0.011(4)
C27 0.064(7) 0.111(9) 0.131(11) -0.057(8) 0.018(7) -0.024(6)
C28 0.047(6) 0.153(13) 0.172(15) -0.109(12) -0.005(7) -0.006(7)
C29 0.075(7) 0.129(10) 0.102(8) -0.072(8) -0.050(6) 0.045(7)
C30 0.064(5) 0.076(6) 0.067(5) -0.020(4) -0.018(4) 0.023(4)
Fe2 0.0424(5) 0.0457(5) 0.0381(5) 0.0005(4) -0.0020(4) -0.0071(4)
P2 0.0419(9) 0.0436(9) 0.0441(9) -0.0032(7) -0.0031(7) -0.0057(7)
O21 0.055(4) 0.162(8) 0.077(4) -0.040(5) 0.011(3) 0.008(4)
O22 0.156(8) 0.094(6) 0.113(7) 0.054(5) -0.054(6) -0.056(6)
C51 0.074(6) 0.049(5) 0.046(5) -0.007(4) -0.008(4) -0.002(4)
C52 0.084(6) 0.058(5) 0.048(4) -0.005(3) 0.001(4) -0.025(4)
C53 0.073(5) 0.089(6) 0.049(4) -0.019(4) 0.012(4) -0.033(5)
C54 0.038(4) 0.068(5) 0.105(7) -0.046(5) -0.006(4) 0.002(3)
C55 0.051(4) 0.059(4) 0.065(5) -0.016(4) -0.025(4) -0.004(3)
C56 0.055(4) 0.065(4) 0.034(3) -0.008(3) -0.002(3) -0.008(3)
C57 0.053(4) 0.057(4) 0.058(4) -0.012(3) 0.001(3) -0.007(3)
C58 0.093(7) 0.081(6) 0.119(9) -0.011(6) -0.067(7) 0.015(5)
C59 0.104(8) 0.077(7) 0.096(8) -0.052(6) -0.012(6) 0.020(6)
C60 0.074(6) 0.094(7) 0.061(5) -0.020(5) -0.001(4) -0.033(5)
C61 0.050(5) 0.102(7) 0.052(5) -0.015(5) 0.005(4) -0.009(5)
C62 0.088(7) 0.069(6) 0.058(6) 0.008(5) -0.019(5) -0.024(5)
C63 0.047(4) 0.051(4) 0.057(4) 0.003(3) -0.013(3) -0.008(3)
C64 0.065(5) 0.046(4) 0.071(5) -0.005(4) -0.006(4) -0.009(3)
C65 0.076(6) 0.044(4) 0.094(7) -0.002(4) -0.017(5) -0.009(4)
C66 0.075(6) 0.056(5) 0.104(7) 0.016(5) -0.026(5) -0.027(4)
C67 0.057(5) 0.084(6) 0.089(7) 0.008(5) 0.002(4) -0.029(4)
C68 0.061(5) 0.073(5) 0.074(5) -0.008(4) -0.001(4) -0.027(4)
C69 0.052(4) 0.060(4) 0.060(5) -0.021(4) -0.006(3) -0.004(3)
C70 0.057(5) 0.074(6) 0.085(6) -0.034(5) 0.014(4) -0.015(4)
C71 0.063(6) 0.127(10) 0.106(8) -0.068(8) 0.030(6) -0.036(7)
C72 0.048(6) 0.153(13) 0.154(13) -0.101(11) 0.006(7) -0.010(7)
C73 0.060(6) 0.120(10) 0.155(12) -0.064(9) -0.044(7) 0.038(6)
C74 0.056(5) 0.078(6) 0.084(6) -0.022(5) -0.026(4) 0.015(4)
C75 0.047(4) 0.045(4) 0.047(4) -0.006(3) -0.006(3) -0.007(3)
C76 0.041(4) 0.076(5) 0.053(4) -0.007(4) -0.002(3) -0.001(3)
C77 0.042(4) 0.072(5) 0.067(5) 0.004(4) -0.005(3) 0.002(3)
C78 0.062(5) 0.069(5) 0.064(5) 0.018(4) -0.021(4) -0.015(4)
C79 0.087(6) 0.062(5) 0.040(4) 0.000(3) -0.013(4) -0.010(4)
C80 0.065(5) 0.053(4) 0.044(4) -0.008(3) -0.005(3) -0.009(3)

loop_
_atom_type_symbol
_atom_type_description
_atom_type_scat_dispersion_real
_atom_type_scat_dispersion_imag
_atom_type_scat_source
C C 0.0033 0.0016 'International Tables Vol C Tables 4.2.6.8 and 6.1.1.4'
H H 0.0000 0.0000 'International Tables Vol C Tables 4.2.6.8 and 6.1.1.4'
Fe Fe 0.3463 0.8444 'International Tables Vol C Tables 4.2.6.8 and 6.1.1.4'
O O 0.0106 0.0060 'International Tables Vol C Tables 4.2.6.8 and 6.1.1.4'
P P 0.1023 0.0942 'International Tables Vol C Tables 4.2.6.8 and 6.1.1.4'

loop_
_geom_angle_atom_site_label_1
_geom_angle_atom_site_label_2
_geom_angle_atom_site_label_3
_geom_angle
C11 Fe1 C12 92.7(5)
C11 Fe1 C1 84.2(4)
C12 Fe1 C1 176.8(4)
C11 Fe1 C5 129.8(4)
C12 Fe1 C5 83.1(4)
C1 Fe1 C5 99.4(3)
C11 Fe1 C6 94.8(4)
C12 Fe1 C6 98.0(3)
C1 Fe1 C6 82.9(3)
C5 Fe1 C6 37.6(3)
C11 Fe1 C4 155.8(4)
C12 Fe1 C4 102.8(4)
C1 Fe1 C4 80.4(3)
C5 Fe1 C4 36.9(3)
C6 Fe1 C4 64.9(3)
C11 Fe1 P1 101.3(3)
C12 Fe1 P1 90.9(3)
C1 Fe1 P1 89.1(2)
C5 Fe1 P1 128.6(2)
C6 Fe1 P1 161.22(19)
C4 Fe1 P1 97.0(2)
C25 P1 C13 101.9(3)
C25 P1 C19 105.0(3)
C13 P1 C19 98.6(3)
C25 P1 Fe1 110.4(2)
C13 P1 Fe1 118.3(3)
C19 P1 Fe1 120.3(2)
C2 C1 Fe1 102.7(5)
C3 C2 C1 103.8(6)
C3 C2 C7 112.0(7)
C1 C2 C7 108.6(6)
C4 C3 C2 108.8(6)
C5 C4 C3 119.1(7)
C5 C4 Fe1 67.6(4)
C3 C4 Fe1 106.0(5)
C6 C5 C4 116.7(7)
C6 C5 C8 123.3(8)
C4 C5 C8 120.0(8)
C6 C5 Fe1 71.9(4)
C4 C5 Fe1 75.5(4)
C8 C5 Fe1 122.4(6)
C5 C6 C7 119.7(6)
C5 C6 Fe1 70.6(4)
C7 C6 Fe1 109.0(5)
C2 C7 C6 106.2(6)
C2 C7 C9 112.8(7)
C6 C7 C9 107.7(7)
C2 C7 C10 111.7(8)
C6 C7 C10 110.9(7)
C9 C7 C10 107.4(8)
O2 C11 Fe1 177.0(9)
O1 C12 Fe1 175.9(10)
C18 C13 C14 117.7(7)
C18 C13 P1 122.2(6)
C14 C13 P1 120.1(6)
C13 C14 C15 120.6(10)
C16 C15 C14 118.8(10)
C17 C16 C15 120.0(8)
C16 C17 C18 121.3(10)
C17 C18 C13 121.4(9)
C20 C19 C24 119.1(6)
C20 C19 P1 122.7(6)
C24 C19 P1 118.1(5)
C19 C20 C21 120.5(8)
C22 C21 C20 120.6(8)
C23 C22 C21 119.1(7)
C22 C23 C24 121.3(7)
C19 C24 C23 119.3(7)
C30 C25 C26 118.8(8)
C30 C25 P1 122.4(6)
C26 C25 P1 117.6(7)
C27 C26 C25 119.2(11)
C28 C27 C26 122.4(13)
C27 C28 C29 119.7(11)
C30 C29 C28 119.6(12)
C25 C30 C29 120.3(11)
C61 Fe2 C62 92.6(5)
C61 Fe2 C51 84.1(4)
C62 Fe2 C51 176.7(5)
C61 Fe2 C55 130.1(4)
C62 Fe2 C55 83.1(4)
C51 Fe2 C55 99.2(3)
C61 Fe2 C56 94.2(4)
C62 Fe2 C56 98.3(4)
C51 Fe2 C56 82.1(3)
C55 Fe2 C56 38.5(3)
C61 Fe2 C54 155.5(4)
C62 Fe2 C54 102.8(5)
C51 Fe2 C54 80.4(4)
C55 Fe2 C54 36.3(4)
C56 Fe2 C54 65.0(3)
C61 Fe2 P2 101.7(3)
C62 Fe2 P2 91.0(3)
C51 Fe2 P2 89.5(2)
C55 Fe2 P2 128.0(2)
C56 Fe2 P2 161.2(2)
C54 Fe2 P2 97.1(2)
C69 P2 C75 105.0(4)
C69 P2 C63 102.7(4)
C75 P2 C63 97.8(3)
C69 P2 Fe2 111.2(2)
C75 P2 Fe2 120.1(2)
C63 P2 Fe2 117.6(3)
C52 C51 Fe2 103.1(6)
C53 C52 C57 112.8(8)
C53 C52 C51 103.9(7)
C57 C52 C51 108.7(7)
C52 C53 C54 108.2(6)
C55 C54 C53 119.8(7)
C55 C54 Fe2 67.8(5)
C53 C54 Fe2 106.0(5)
C54 C55 C56 116.4(7)
C54 C55 C58 120.0(9)
C56 C55 C58 123.6(9)
C54 C55 Fe2 75.9(4)
C56 C55 Fe2 71.8(4)
C58 C55 Fe2 123.2(7)
C55 C56 C57 119.0(7)
C55 C56 Fe2 69.7(4)
C57 C56 Fe2 110.2(5)
C56 C57 C52 105.6(6)
C56 C57 C60 108.7(7)
C52 C57 C60 112.5(7)
C56 C57 C59 110.1(8)
C52 C57 C59 111.5(8)
C60 C57 C59 108.5(8)
O21 C61 Fe2 176.7(10)
O22 C62 Fe2 174.4(12)
C64 C63 C68 118.9(7)
C64 C63 P2 122.1(6)
C68 C63 P2 118.9(6)
C63 C64 C65 120.9(9)
C66 C65 C64 119.8(9)
C67 C66 C65 120.6(8)
C66 C67 C68 120.8(9)
C63 C68 C67 118.8(9)
C70 C69 C74 119.4(9)
C70 C69 P2 121.4(7)
C74 C69 P2 118.3(7)
C71 C70 C69 121.3(11)
C72 C71 C70 119.5(12)
C71 C72 C73 121.5(10)
C72 C73 C74 118.4(11)
C69 C74 C73 119.9(12)
C76 C75 C80 118.0(7)
C76 C75 P2 120.7(6)
C80 C75 P2 121.2(6)
C75 C76 C77 121.4(8)
C78 C77 C76 119.3(8)
C79 C78 C77 120.4(8)
C78 C79 C80 121.1(7)
C79 C80 C75 119.8(8)

loop_
_geom_bond_atom_site_label_1
_geom_bond_atom_site_label_2
_geom_bond_distance
Fe1 C11 1.740(8)
Fe1 C12 1.768(9)
Fe1 C1 2.103(8)
Fe1 C5 2.135(7)
Fe1 C6 2.151(7)
Fe1 C4 2.236(7)
Fe1 P1 2.240(2)
P1 C25 1.830(7)
P1 C13 1.846(7)
P1 C19 1.852(6)
O1 C12 1.164(11)
O2 C11 1.154(11)
C1 C2 1.521(11)
C2 C3 1.515(13)
C2 C7 1.525(11)
C3 C4 1.513(12)
C4 C5 1.388(11)
C5 C6 1.380(11)
C5 C8 1.514(12)
C6 C7 1.525(11)
C7 C9 1.534(11)
C7 C10 1.536(13)
C13 C18 1.370(12)
C13 C14 1.381(12)
C14 C15 1.402(12)
C15 C16 1.384(17)
C16 C17 1.327(16)
C17 C18 1.369(12)
C19 C20 1.382(10)
C19 C24 1.383(10)
C20 C21 1.384(11)
C21 C22 1.368(13)
C22 C23 1.365(12)
C23 C24 1.394(10)
C25 C30 1.368(11)
C25 C26 1.403(12)
C26 C27 1.383(16)
C27 C28 1.31(2)
C28 C29 1.40(2)
C29 C30 1.393(14)
Fe2 C61 1.735(9)
Fe2 C62 1.803(10)
Fe2 C51 2.083(9)
Fe2 C55 2.128(7)
Fe2 C56 2.155(7)
Fe2 C54 2.229(8)
Fe2 P2 2.243(2)
P2 C69 1.830(8)
P2 C75 1.841(7)
P2 C63 1.847(8)
O21 C61 1.171(11)
O22 C62 1.122(12)
C51 C52 1.527(12)
C52 C53 1.494(13)
C52 C57 1.520(11)
C53 C54 1.525(14)
C54 C55 1.360(13)
C55 C56 1.411(11)
C55 C58 1.493(13)
C56 C57 1.511(11)
C57 C60 1.530(12)
C57 C59 1.541(13)
C63 C64 1.380(12)
C63 C68 1.388(12)
C64 C65 1.382(12)
C65 C66 1.358(15)
C66 C67 1.350(16)
C67 C68 1.407(12)
C69 C70 1.386(13)
C69 C74 1.386(12)
C70 C71 1.385(14)
C71 C72 1.35(2)
C72 C73 1.41(2)
C73 C74 1.410(16)
C75 C76 1.388(11)
C75 C80 1.393(10)
C76 C77 1.393(11)
C77 C78 1.368(13)
C78 C79 1.358(13)
C79 C80 1.392(11)

loop_
_geom_torsion_atom_site_label_1
_geom_torsion_atom_site_label_2
_geom_torsion_atom_site_label_3
_geom_torsion_atom_site_label_4
_geom_torsion
C11 Fe1 P1 C25 176.6(4)
C12 Fe1 P1 C25 -90.4(4)
C1 Fe1 P1 C25 92.8(4)
C5 Fe1 P1 C25 -8.6(4)
C6 Fe1 P1 C25 28.0(7)
C4 Fe1 P1 C25 12.5(3)
C11 Fe1 P1 C13 -66.6(4)
C12 Fe1 P1 C13 26.3(4)
C1 Fe1 P1 C13 -150.5(4)
C5 Fe1 P1 C13 108.1(4)
C6 Fe1 P1 C13 144.8(7)
C4 Fe1 P1 C13 129.3(3)
C11 Fe1 P1 C19 54.2(4)
C12 Fe1 P1 C19 147.1(4)
C1 Fe1 P1 C19 -29.7(4)
C5 Fe1 P1 C19 -131.1(4)
C6 Fe1 P1 C19 -94.4(7)
C4 Fe1 P1 C19 -109.9(3)
C11 Fe1 C1 C2 124.8(6)
C12 Fe1 C1 C2 136(7)
C5 Fe1 C1 C2 -4.7(6)
C6 Fe1 C1 C2 29.2(5)
C4 Fe1 C1 C2 -36.4(5)
P1 Fe1 C1 C2 -133.7(5)
Fe1 C1 C2 C3 63.3(6)
Fe1 C1 C2 C7 -56.0(7)
C1 C2 C3 C4 -62.2(8)
C7 C2 C3 C4 54.8(8)
C2 C3 C4 C5 -43.8(9)
C2 C3 C4 Fe1 29.1(7)
C11 Fe1 C4 C5 69.0(10)
C12 Fe1 C4 C5 -59.4(6)
C1 Fe1 C4 C5 120.1(5)
C6 Fe1 C4 C5 33.5(5)
P1 Fe1 C4 C5 -152.0(4)
C11 Fe1 C4 C3 -46.4(11)
C12 Fe1 C4 C3 -174.8(6)
C1 Fe1 C4 C3 4.7(5)
C5 Fe1 C4 C3 -115.4(7)
C6 Fe1 C4 C3 -81.9(5)
P1 Fe1 C4 C3 92.6(5)
C3 C4 C5 C6 35.8(10)
Fe1 C4 C5 C6 -60.7(6)
C3 C4 C5 C8 -144.3(8)
Fe1 C4 C5 C8 119.3(7)
C3 C4 C5 Fe1 96.4(6)
C11 Fe1 C5 C6 -25.1(7)
C12 Fe1 C5 C6 -112.8(6)
C1 Fe1 C5 C6 65.1(5)
C4 Fe1 C5 C6 124.9(7)
P1 Fe1 C5 C6 161.6(3)
C11 Fe1 C5 C4 -150.1(5)
C12 Fe1 C5 C4 122.2(6)
C1 Fe1 C5 C4 -59.8(5)
C6 Fe1 C5 C4 -124.9(7)
P1 Fe1 C5 C4 36.7(6)
C11 Fe1 C5 C8 93.3(9)
C12 Fe1 C5 C8 5.6(9)
C1 Fe1 C5 C8 -176.4(8)
C6 Fe1 C5 C8 118.5(10)
C4 Fe1 C5 C8 -116.6(10)
P1 Fe1 C5 C8 -79.9(8)
C4 C5 C6 C7 -38.7(10)
C8 C5 C6 C7 141.4(8)
Fe1 C5 C6 C7 -101.3(6)
C4 C5 C6 Fe1 62.6(6)
C8 C5 C6 Fe1 -117.3(8)
C11 Fe1 C6 C5 160.9(5)
C12 Fe1 C6 C5 67.5(6)
C1 Fe1 C6 C5 -115.6(5)
C4 Fe1 C6 C5 -32.9(5)
P1 Fe1 C6 C5 -49.9(9)
C11 Fe1 C6 C7 -83.4(6)
C12 Fe1 C6 C7 -176.8(6)
C1 Fe1 C6 C7 0.1(5)
C5 Fe1 C6 C7 115.7(7)
C4 Fe1 C6 C7 82.8(5)
P1 Fe1 C6 C7 65.8(9)
C3 C2 C7 C6 -55.8(8)
C1 C2 C7 C6 58.2(8)
C3 C2 C7 C9 62.0(9)
C1 C2 C7 C9 176.0(7)
C3 C2 C7 C10 -176.8(7)
C1 C2 C7 C10 -62.8(9)
C5 C6 C7 C2 48.1(9)
Fe1 C6 C7 C2 -29.9(7)
C5 C6 C7 C9 -73.1(9)
Fe1 C6 C7 C9 -151.0(6)
C5 C6 C7 C10 169.6(8)
Fe1 C6 C7 C10 91.7(8)
C12 Fe1 C11 O2 149(16)
C1 Fe1 C11 O2 -32(16)
C5 Fe1 C11 O2 66(16)
C6 Fe1 C11 O2 51(16)
C4 Fe1 C11 O2 19(16)
P1 Fe1 C11 O2 -120(16)
C11 Fe1 C12 O1 3(12)
C1 Fe1 C12 O1 -8(19)
C5 Fe1 C12 O1 133(12)
C6 Fe1 C12 O1 98(12)
C4 Fe1 C12 O1 164(12)
P1 Fe1 C12 O1 -98(12)
C25 P1 C13 C18 -31.4(7)
C19 P1 C13 C18 76.0(7)
Fe1 P1 C13 C18 -152.6(6)
C25 P1 C13 C14 150.7(6)
C19 P1 C13 C14 -101.8(7)
Fe1 P1 C13 C14 29.5(7)
C18 C13 C14 C15 2.9(12)
P1 C13 C14 C15 -179.1(7)
C13 C14 C15 C16 -1.1(14)
C14 C15 C16 C17 -1.4(15)
C15 C16 C17 C18 2.0(15)
C16 C17 C18 C13 -0.1(14)
C14 C13 C18 C17 -2.4(12)
P1 C13 C18 C17 179.7(7)
C25 P1 C19 C20 28.3(7)
C13 P1 C19 C20 -76.6(7)
Fe1 P1 C19 C20 153.3(6)
C25 P1 C19 C24 -155.7(6)
C13 P1 C19 C24 99.4(6)
Fe1 P1 C19 C24 -30.7(6)
C24 C19 C20 C21 2.2(12)
P1 C19 C20 C21 178.1(6)
C19 C20 C21 C22 -0.6(13)
C20 C21 C22 C23 -0.9(13)
C21 C22 C23 C24 0.8(13)
C20 C19 C24 C23 -2.3(11)
P1 C19 C24 C23 -178.4(6)
C22 C23 C24 C19 0.8(12)
C13 P1 C25 C30 141.8(6)
C19 P1 C25 C30 39.4(7)
Fe1 P1 C25 C30 -91.6(6)
C13 P1 C25 C26 -50.7(7)
C19 P1 C25 C26 -153.1(6)
Fe1 P1 C25 C26 75.9(6)
C30 C25 C26 C27 -2.0(13)
P1 C25 C26 C27 -169.9(8)
C25 C26 C27 C28 2.3(17)
C26 C27 C28 C29 -1.0(19)
C27 C28 C29 C30 -0.6(17)
C26 C25 C30 C29 0.4(12)
P1 C25 C30 C29 167.8(7)
C28 C29 C30 C25 0.9(14)
C61 Fe2 P2 C69 176.1(5)
C62 Fe2 P2 C69 -91.1(5)
C51 Fe2 P2 C69 92.2(4)
C55 Fe2 P2 C69 -9.1(4)
C56 Fe2 P2 C69 28.9(7)
C54 Fe2 P2 C69 11.9(4)
C61 Fe2 P2 C75 52.9(5)
C62 Fe2 P2 C75 145.8(5)
C51 Fe2 P2 C75 -31.0(4)
C55 Fe2 P2 C75 -132.3(4)
C56 Fe2 P2 C75 -94.3(7)
C54 Fe2 P2 C75 -111.2(4)
C61 Fe2 P2 C63 -65.9(5)
C62 Fe2 P2 C63 26.9(5)
C51 Fe2 P2 C63 -149.8(4)
C55 Fe2 P2 C63 108.9(4)
C56 Fe2 P2 C63 146.9(7)
C54 Fe2 P2 C63 129.9(4)
C61 Fe2 C51 C52 125.1(6)
C62 Fe2 C51 C52 128(7)
C55 Fe2 C51 C52 -4.6(6)
C56 Fe2 C51 C52 30.0(6)
C54 Fe2 C51 C52 -35.8(6)
P2 Fe2 C51 C52 -133.1(5)
Fe2 C51 C52 C53 63.6(7)
Fe2 C51 C52 C57 -56.7(8)
C57 C52 C53 C54 55.1(9)
C51 C52 C53 C54 -62.4(8)
C52 C53 C54 C55 -43.2(10)
C52 C53 C54 Fe2 30.0(8)
C61 Fe2 C54 C55 68.6(12)
C62 Fe2 C54 C55 -58.8(6)
C51 Fe2 C54 C55 120.3(5)
C56 Fe2 C54 C55 34.5(5)
P2 Fe2 C54 C55 -151.4(5)
C61 Fe2 C54 C53 -47.6(12)
C62 Fe2 C54 C53 -175.0(6)
C51 Fe2 C54 C53 4.1(5)
C55 Fe2 C54 C53 -116.2(7)
C56 Fe2 C54 C53 -81.6(5)
P2 Fe2 C54 C53 92.4(5)
C53 C54 C55 C56 35.2(11)
Fe2 C54 C55 C56 -61.1(6)
C53 C54 C55 C58 -143.3(9)
Fe2 C54 C55 C58 120.4(8)
C53 C54 C55 Fe2 96.3(7)
C61 Fe2 C55 C54 -149.7(6)
C62 Fe2 C55 C54 122.8(6)
C51 Fe2 C55 C54 -59.6(6)
C56 Fe2 C55 C54 -124.4(7)
P2 Fe2 C55 C54 37.0(6)
C61 Fe2 C55 C56 -25.3(7)
C62 Fe2 C55 C56 -112.8(6)
C51 Fe2 C55 C56 64.7(5)
C54 Fe2 C55 C56 124.4(7)
P2 Fe2 C55 C56 161.4(4)
C61 Fe2 C55 C58 93.5(10)
C62 Fe2 C55 C58 6.0(9)
C51 Fe2 C55 C58 -176.5(9)
C56 Fe2 C55 C58 118.8(11)
C54 Fe2 C55 C58 -116.9(11)
P2 Fe2 C55 C58 -79.8(9)
C54 C55 C56 C57 -39.1(10)
C58 C55 C56 C57 139.3(9)
Fe2 C55 C56 C57 -102.4(6)
C54 C55 C56 Fe2 63.3(6)
C58 C55 C56 Fe2 -118.2(9)
C61 Fe2 C56 C55 160.9(6)
C62 Fe2 C56 C55 67.6(6)
C51 Fe2 C56 C55 -115.7(5)
C54 Fe2 C56 C55 -32.6(5)
P2 Fe2 C56 C55 -51.3(9)
C61 Fe2 C56 C57 -84.6(6)
C62 Fe2 C56 C57 -177.8(6)
C51 Fe2 C56 C57 -1.1(5)
C55 Fe2 C56 C57 114.6(7)
C54 Fe2 C56 C57 81.9(6)
P2 Fe2 C56 C57 63.3(9)
C55 C56 C57 C52 48.9(9)
Fe2 C56 C57 C52 -28.5(7)
C55 C56 C57 C60 -72.1(9)
Fe2 C56 C57 C60 -149.5(6)
C55 C56 C57 C59 169.3(7)
Fe2 C56 C57 C59 91.9(7)
C53 C52 C57 C56 -57.6(8)
C51 C52 C57 C56 57.0(8)
C53 C52 C57 C60 60.8(9)
C51 C52 C57 C60 175.4(8)
C53 C52 C57 C59 -177.1(8)
C51 C52 C57 C59 -62.5(10)
C62 Fe2 C61 O21 175(15)
C51 Fe2 C61 O21 -5(15)
C55 Fe2 C61 O21 92(15)
C56 Fe2 C61 O21 76(15)
C54 Fe2 C61 O21 46(15)
P2 Fe2 C61 O21 -94(15)
C61 Fe2 C62 O22 7(10)
C51 Fe2 C62 O22 4(16)
C55 Fe2 C62 O22 137(10)
C56 Fe2 C62 O22 102(10)
C54 Fe2 C62 O22 168(10)
P2 Fe2 C62 O22 -95(10)
C69 P2 C63 C64 -26.9(7)
C75 P2 C63 C64 80.5(7)
Fe2 P2 C63 C64 -149.4(6)
C69 P2 C63 C68 155.1(7)
C75 P2 C63 C68 -97.5(7)
Fe2 P2 C63 C68 32.6(8)
C68 C63 C64 C65 -3.2(13)
P2 C63 C64 C65 178.9(7)
C63 C64 C65 C66 1.7(14)
C64 C65 C66 C67 1.2(15)
C65 C66 C67 C68 -2.5(16)
C64 C63 C68 C67 1.8(13)
P2 C63 C68 C67 179.9(7)
C66 C67 C68 C63 1.0(15)
C75 P2 C69 C70 39.1(7)
C63 P2 C69 C70 140.9(7)
Fe2 P2 C69 C70 -92.4(7)
C75 P2 C69 C74 -151.6(6)
C63 P2 C69 C74 -49.8(7)
Fe2 P2 C69 C74 76.9(7)
C74 C69 C70 C71 0.9(13)
P2 C69 C70 C71 170.1(7)
C69 C70 C71 C72 -0.1(15)
C70 C71 C72 C73 -1.3(17)
C71 C72 C73 C74 1.7(17)
C70 C69 C74 C73 -0.5(13)
P2 C69 C74 C73 -170.0(7)
C72 C73 C74 C69 -0.8(15)
C69 P2 C75 C76 -154.1(6)
C63 P2 C75 C76 100.4(7)
Fe2 P2 C75 C76 -28.0(7)
C69 P2 C75 C80 30.4(7)
C63 P2 C75 C80 -75.1(7)
Fe2 P2 C75 C80 156.5(5)
C80 C75 C76 C77 -1.6(11)
P2 C75 C76 C77 -177.3(6)
C75 C76 C77 C78 -0.2(12)
C76 C77 C78 C79 1.7(12)
C77 C78 C79 C80 -1.3(13)
C78 C79 C80 C75 -0.6(12)
C76 C75 C80 C79 2.1(11)
P2 C75 C80 C79 177.7(6)
